data_4503929
loop_
_publ_author_name
'Chopra, Deepak'
'Thiruvenkatam, Vijay'
'Manjunath, S. G.'
'Guru Row, Tayur N.'

_publ_section_title
;
 Variability in Halogen Interactions:&#x00A0; In situ Cryocrystallization
 of Low Melting Substituted Trifluoroacetophenones
;
_journal_issue 5
_journal_name_full 'Crystal Growth &amp; Design'
_journal_page_first 868
_journal_paper_doi 10.1021/cg0604881
_journal_volume 7
_journal_year 2007
_chemical_formula_moiety 'C8 H4 F3 N O3'
_chemical_formula_sum 'C8 H4 F3 N O3'
_chemical_formula_weight 219.12
_chemical_name_systematic ?
_space_group_IT_number 62
_symmetry_cell_setting orthorhombic
_symmetry_Int_Tables_number 62
_symmetry_space_group_name_Hall '-P 2ac 2n'
_symmetry_space_group_name_H-M 'P n m a'
_atom_sites_solution_hydrogens geom
_atom_sites_solution_primary direct
_atom_sites_solution_secondary difmap
_cell_angle_alpha 90
_cell_angle_beta 90
_cell_angle_gamma 90
_cell_formula_units_Z 4
_cell_length_a 11.838(3)
_cell_length_b 6.7278(17)
_cell_length_c 10.692(3)
_cell_measurement_reflns_used 890
_cell_measurement_temperature 175(2)
_cell_measurement_theta_max 27.8
_cell_measurement_theta_min 2.5
_cell_volume 851.6(4)
_computing_cell_refinement SMART
_computing_data_collection 'SMART (Bruker, 1998)'
_computing_data_reduction 'SAINT (Bruker, 1998)'
_computing_molecular_graphics 'Ortep-3 for Windows (Farrugia, 1997) and CAMERON (Watkin et al., 1993)'
_computing_publication_material 'PLATON (Spek, 2003)'
_computing_structure_refinement 'SHELXL-97 (Sheldrick, 1997)'
_computing_structure_solution 'SIR92 (Altomare et al., 1993)'
_diffrn_ambient_temperature 290(2)
_diffrn_measured_fraction_theta_full 0.999
_diffrn_measured_fraction_theta_max 0.957
_diffrn_measurement_device_type 'Bruker SMART CCD area detector'
_diffrn_measurement_method '\f and \w scans'
_diffrn_radiation_monochromator graphite
_diffrn_radiation_source 'fine-focus sealed tube'
_diffrn_radiation_type MoK\a
_diffrn_radiation_wavelength 0.71073
_diffrn_reflns_av_R_equivalents 0.0253
_diffrn_reflns_av_sigmaI/netI 0.0175
_diffrn_reflns_limit_h_max 15
_diffrn_reflns_limit_h_min -14
_diffrn_reflns_limit_k_max 8
_diffrn_reflns_limit_k_min -8
_diffrn_reflns_limit_l_max 13
_diffrn_reflns_limit_l_min -12
_diffrn_reflns_number 6255
_diffrn_reflns_reduction_process
;
;
_diffrn_reflns_theta_full 25.00
_diffrn_reflns_theta_max 27.17
_diffrn_reflns_theta_min 2.57
_exptl_absorpt_coefficient_mu 0.172
_exptl_absorpt_correction_T_max 0.9631
_exptl_absorpt_correction_T_min 0.9150
_exptl_absorpt_correction_type multi-scan
_exptl_absorpt_process_details '(SADABS; Sheldrick, 1997)'
_exptl_crystal_colour pale-yellow
_exptl_crystal_density_diffrn 1.709
_exptl_crystal_density_method 'Not Measured'
_exptl_crystal_description blocks
_exptl_crystal_F_000 440
_exptl_crystal_size_max 0.35
_exptl_crystal_size_mid 0.23
_exptl_crystal_size_min 0.22
_refine_diff_density_max 0.255
_refine_diff_density_min -0.262
_refine_diff_density_rms 0.076
_refine_ls_extinction_method none
_refine_ls_goodness_of_fit_ref 1.029
_refine_ls_hydrogen_treatment mixed
_refine_ls_matrix_type full
_refine_ls_number_parameters 100
_refine_ls_number_reflns 985
_refine_ls_number_restraints 0
_refine_ls_restrained_S_all 1.029
_refine_ls_R_factor_all 0.0487
_refine_ls_R_factor_gt 0.0379
_refine_ls_shift/su_max 0.000
_refine_ls_shift/su_mean 0.000
_refine_ls_structure_factor_coef Fsqd
_refine_ls_weighting_details 'calc w=1/[\s^2^(Fo^2^)+(0.0545P)^2^+0.2852P] where P=(Fo^2^+2Fc^2^)/3'
_refine_ls_weighting_scheme calc
_refine_ls_wR_factor_gt 0.0947
_refine_ls_wR_factor_ref 0.1021
_reflns_number_gt 794
_reflns_number_total 985
_reflns_threshold_expression >2sigma(I)
_cod_data_source_file cg0604881si20070308_121255.cif
_cod_data_source_block pno2trif
_cod_depositor_comments
;
The following automatic conversions were performed:

'_symmetry_cell_setting' value 'Orthorhombic' changed to
'orthorhombic' according to
/home/saulius/struct/CIF-dictionaries/cif_core.dic dictionary named
'cif_core.dic' version 2.4.1 from 2010-06-29.

Automatic conversion script
Id: cif_fix_values 1715 2011-07-08 13:25:40Z adriana 
;
_cod_original_cell_volume 851.5(4)
_cod_database_code 4503929

loop_
_symmetry_equiv_pos_site_id
_symmetry_equiv_pos_as_xyz
1 x,y,z
2 1/2-x,-y,1/2+z
3 1/2+x,1/2-y,1/2-z
4 -x,1/2+y,-z
5 -x,-y,-z
6 1/2+x,y,1/2-z
7 1/2-x,1/2+y,1/2+z
8 x,1/2-y,z

loop_
_atom_site_label
_atom_site_type_symbol
_atom_site_fract_x
_atom_site_fract_y
_atom_site_fract_z
_atom_site_U_iso_or_equiv
_atom_site_adp_type
_atom_site_occupancy
_atom_site_symmetry_multiplicity
_atom_site_calc_flag
_atom_site_refinement_flags
F2 F 0.52179(8) 0.40950(15) 0.35998(9) 0.0478(3) Uani 1 1 d .
F1 F 0.40750(14) 0.2500 0.47959(13) 0.0583(5) Uani 1 2 d S
O1 O 0.26717(14) 0.2500 0.29646(16) 0.0604(6) Uani 1 2 d S
C1 C 0.45973(17) 0.2500 -0.1212(2) 0.0295(5) Uani 1 2 d S
C6 C 0.34751(17) 0.2500 -0.08243(19) 0.0299(5) Uani 1 2 d S
N1 N 0.25813(17) 0.2500 -0.17863(18) 0.0421(5) Uani 1 2 d S
C3 C 0.51440(16) 0.2500 0.0953(2) 0.0273(4) Uani 1 2 d S
O2 O 0.16017(14) 0.2500 -0.14453(17) 0.0620(6) Uani 1 2 d S
C5 C 0.31594(16) 0.2500 0.0410(2) 0.0303(5) Uani 1 2 d S
O3 O 0.28665(17) 0.2500 -0.28731(18) 0.0803(8) Uani 1 2 d S
C4 C 0.40081(16) 0.2500 0.13179(19) 0.0270(4) Uani 1 2 d S
C8 C 0.45533(19) 0.2500 0.36840(19) 0.0364(5) Uani 1 2 d S
C7 C 0.36484(17) 0.2500 0.2645(2) 0.0344(5) Uani 1 2 d S
C2 C 0.54297(16) 0.2500 -0.0305(2) 0.0291(5) Uani 1 2 d S
H3 H 0.5700(19) 0.2500 0.154(2) 0.025(5) Uiso 1 2 d S
H2 H 0.6218(19) 0.2500 -0.060(2) 0.030(6) Uiso 1 2 d S
H5 H 0.239(2) 0.2500 0.064(2) 0.039(7) Uiso 1 2 d S
H1 H 0.476(2) 0.2500 -0.208(2) 0.041(7) Uiso 1 2 d S

loop_
_atom_site_aniso_label
_atom_site_aniso_U_11
_atom_site_aniso_U_22
_atom_site_aniso_U_33
_atom_site_aniso_U_23
_atom_site_aniso_U_13
_atom_site_aniso_U_12
F2 0.0485(6) 0.0497(6) 0.0453(6) -0.0061(5) -0.0083(4) -0.0094(5)
F1 0.0579(9) 0.0904(12) 0.0265(7) 0.000 0.0046(6) 0.000
O1 0.0278(9) 0.1156(17) 0.0379(10) 0.000 0.0093(7) 0.000
C1 0.0316(11) 0.0286(10) 0.0284(11) 0.000 0.0055(8) 0.000
C6 0.0261(10) 0.0337(11) 0.0299(11) 0.000 -0.0030(8) 0.000
N1 0.0350(10) 0.0575(13) 0.0338(11) 0.000 -0.0067(8) 0.000
C3 0.0193(9) 0.0291(10) 0.0335(11) 0.000 -0.0018(8) 0.000
O2 0.0282(9) 0.1095(18) 0.0484(11) 0.000 -0.0095(8) 0.000
C5 0.0178(9) 0.0392(11) 0.0341(11) 0.000 0.0010(8) 0.000
O3 0.0527(12) 0.158(2) 0.0306(11) 0.000 -0.0091(9) 0.000
C4 0.0209(9) 0.0303(10) 0.0297(11) 0.000 0.0003(8) 0.000
C8 0.0349(11) 0.0476(13) 0.0267(12) 0.000 0.0008(9) 0.000
C7 0.0265(10) 0.0436(12) 0.0331(12) 0.000 0.0033(9) 0.000
C2 0.0218(9) 0.0274(10) 0.0382(12) 0.000 0.0058(8) 0.000

loop_
_atom_type_symbol
_atom_type_description
_atom_type_scat_dispersion_real
_atom_type_scat_dispersion_imag
_atom_type_scat_source
O O 0.0106 0.0060 'International Tables Vol C Tables 4.2.6.8 and 6.1.1.4'
N N 0.0061 0.0033 'International Tables Vol C Tables 4.2.6.8 and 6.1.1.4'
F F 0.0171 0.0103 'International Tables Vol C Tables 4.2.6.8 and 6.1.1.4'
H H 0.0000 0.0000 'International Tables Vol C Tables 4.2.6.8 and 6.1.1.4'
C C 0.0033 0.0016 'International Tables Vol C Tables 4.2.6.8 and 6.1.1.4'

loop_
_geom_angle_atom_site_label_1
_geom_angle_atom_site_label_2
_geom_angle_atom_site_label_3
_geom_angle
C2 C1 C6 118.2(2)
C2 C1 H1 123.1(15)
C6 C1 H1 118.8(15)
C5 C6 C1 123.14(19)
C5 C6 N1 118.38(18)
C1 C6 N1 118.49(19)
O3 N1 O2 123.7(2)
O3 N1 C6 117.99(19)
O2 N1 C6 118.35(19)
C2 C3 C4 120.31(19)
C2 C3 H3 119.5(14)
C4 C3 H3 120.2(14)
C6 C5 C4 118.21(18)
C6 C5 H5 120.8(15)
C4 C5 H5 121.0(15)
C5 C4 C3 119.78(19)
C5 C4 C7 117.31(18)
C3 C4 C7 122.90(18)
F1 C8 C7 110.58(18)
F2 C8 C7 111.15(12)
O1 C7 C4 123.2(2)
O1 C7 C8 117.5(2)
C4 C7 C8 119.34(17)
C1 C2 C3 120.41(18)
C1 C2 H2 117.1(13)
C3 C2 H2 122.5(13)

loop_
_geom_bond_atom_site_label_1
_geom_bond_atom_site_label_2
_geom_bond_distance
F2 C8 1.3337(16)
F1 C8 1.317(3)
O1 C7 1.206(3)
C1 C2 1.382(3)
C1 C6 1.392(3)
C1 H1 0.95(3)
C6 C5 1.371(3)
C6 N1 1.476(3)
N1 O3 1.210(3)
N1 O2 1.216(3)
C3 C2 1.387(3)
C3 C4 1.400(3)
C3 H3 0.91(2)
C5 C4 1.397(3)
C5 H5 0.94(2)
C4 C7 1.481(3)
C8 C7 1.543(3)
C2 H2 0.98(2)

loop_
_geom_torsion_atom_site_label_1
_geom_torsion_atom_site_label_2
_geom_torsion_atom_site_label_3
_geom_torsion_atom_site_label_4
_geom_torsion
C2 C1 C6 C5 0.0
C2 C1 C6 N1 180.0
C5 C6 N1 O3 180.0
C1 C6 N1 O3 0.0
C5 C6 N1 O2 0.0
C1 C6 N1 O2 180.0
C1 C6 C5 C4 0.0
N1 C6 C5 C4 180.0
C6 C5 C4 C3 0.0
C6 C5 C4 C7 180.0
C2 C3 C4 C5 0.0
C2 C3 C4 C7 180.0
C5 C4 C7 O1 0.0
C3 C4 C7 O1 180.0
C5 C4 C7 C8 180.0
C3 C4 C7 C8 0.0
F1 C8 C7 O1 0.0
F1 C8 C7 C4 180.0
C6 C1 C2 C3 0.0
C4 C3 C2 C1 0.0
